data_4088046
loop_
_publ_author_name
'Do, Truong Giang'
'Hupf, Emanuel'
'Nordheider, Andreas'
'Lork, Enno'
'Slawin, Alexandra M. Z.'
'Makarov, Sergey G.'
'Ketkov, Sergey Yu.'
'Mebs, Stefan'
'Woollins, J. Derek'
'Beckmann, Jens'

_publ_section_title
;
 Intramolecularly Group 15 Stabilized Aryltellurenyl Halides and Triflates
;
_journal_issue 21
_journal_name_full Organometallics
_journal_page_first 5341
_journal_paper_doi 10.1021/acs.organomet.5b00813
_journal_volume 34
_journal_year 2015
_chemical_formula_sum 'C28 H24 F3 O3 S Sb Te'
_chemical_formula_weight 746.88
_space_group_IT_number 15
_space_group_name_Hall '-C 2yc'
_space_group_name_H-M_alt 'C 1 2/c 1'
_symmetry_cell_setting monoclinic
_symmetry_space_group_name_H-M 'C 1 2/c 1'
_atom_sites_solution_hydrogens geom
_atom_sites_solution_primary direct
_atom_sites_solution_secondary difmap
_audit_creation_method SHELXL-97
_cell_angle_alpha 90.00
_cell_angle_beta 115.3970(10)
_cell_angle_gamma 90.00
_cell_formula_units_Z 8
_cell_length_a 22.9864(9)
_cell_length_b 12.5730(5)
_cell_length_c 20.1946(8)
_cell_measurement_reflns_used 9897
_cell_measurement_temperature 100
_cell_measurement_theta_max 25.58
_cell_measurement_theta_min 2.40
_cell_volume 5272.4(4)
_computing_cell_refinement 'Bruker SAINT'
_computing_data_collection 'Bruker APEX2'
_computing_data_reduction 'Bruker SAINT'
_computing_molecular_graphics Diamond
_computing_publication_material WinGX
_computing_structure_refinement 'SHELXL-2013 (Sheldrick 2013)'
_computing_structure_solution 'SHELXS-97 (Sheldrick 2008)'
_diffrn_ambient_temperature 100
_diffrn_measured_fraction_theta_full 0.999
_diffrn_measured_fraction_theta_max 0.999
_diffrn_measurement_device_type 'Bruker Venture D8'
_diffrn_measurement_method '2\q/\w scans'
_diffrn_radiation_monochromator graphite
_diffrn_radiation_source 'fine-focus sealed tube'
_diffrn_radiation_type MoK\a
_diffrn_radiation_wavelength 0.71073
_diffrn_reflns_av_R_equivalents 0.0577
_diffrn_reflns_av_sigmaI/netI 0.0295
_diffrn_reflns_limit_h_max 27
_diffrn_reflns_limit_h_min -27
_diffrn_reflns_limit_k_max 15
_diffrn_reflns_limit_k_min -15
_diffrn_reflns_limit_l_max 23
_diffrn_reflns_limit_l_min -24
_diffrn_reflns_number 40964
_diffrn_reflns_theta_full 25.58
_diffrn_reflns_theta_max 25.58
_diffrn_reflns_theta_min 2.40
_exptl_absorpt_coefficient_mu 2.261
_exptl_absorpt_correction_T_max 0.7452
_exptl_absorpt_correction_T_min 0.6444
_exptl_absorpt_correction_type empirical
_exptl_absorpt_process_details 'SADABS (Bruker, 2000)'
_exptl_crystal_colour colourless
_exptl_crystal_density_diffrn 1.882
_exptl_crystal_density_method 'not measured'
_exptl_crystal_description block
_exptl_crystal_F_000 2896
_exptl_crystal_size_max 0.2
_exptl_crystal_size_mid 0.2
_exptl_crystal_size_min 0.2
_refine_diff_density_max 1.306
_refine_diff_density_min -0.569
_refine_diff_density_rms 0.112
_refine_ls_extinction_method none
_refine_ls_goodness_of_fit_ref 1.070
_refine_ls_hydrogen_treatment mixed
_refine_ls_matrix_type full
_refine_ls_number_parameters 364
_refine_ls_number_reflns 4940
_refine_ls_number_restraints 0
_refine_ls_restrained_S_all 1.070
_refine_ls_R_factor_all 0.0464
_refine_ls_R_factor_gt 0.0313
_refine_ls_shift/su_max 0.001
_refine_ls_shift/su_mean 0.000
_refine_ls_structure_factor_coef Fsqd
_refine_ls_weighting_details 'calc w=1/[\s^2^(Fo^2^)+(0.0207P)^2^+34.0553P] where P=(Fo^2^+2Fc^2^)/3'
_refine_ls_weighting_scheme calc
_refine_ls_wR_factor_gt 0.0609
_refine_ls_wR_factor_ref 0.0670
_reflns_number_gt 4026
_reflns_number_total 4940
_reflns_threshold_expression >2sigma(I)
_cod_data_source_file om5b00813_si_002.cif
_cod_data_source_block shelxl
_cod_depositor_comments
;
The following automatic conversions were performed:

data item '_symmetry_cell_setting' value 'Monoclinic' was changed to
'monoclinic' in accordance with the
/home/saulius/struct/COD-crude-data/automatic-downloads/DataCite-retrospective/ACS/depositions/lib/dictionaries/cif_core.dic
dictionary named 'cif_core.dic' version 2.4.2 last updated on
2011-04-26.

Automatic conversion script
Id: cif_fix_values 6909 2019-04-08 15:41:33Z antanas 
;
_cod_original_sg_symbol_H-M C2/c
_cod_database_code 4088046

loop_
_symmetry_equiv_pos_as_xyz
'x, y, z'
'-x, y, -z+1/2'
'x+1/2, y+1/2, z'
'-x+1/2, y+1/2, -z+1/2'
'-x, -y, -z'
'x, -y, z-1/2'
'-x+1/2, -y+1/2, -z'
'x+1/2, -y+1/2, z-1/2'

loop_
_atom_site_label
_atom_site_type_symbol
_atom_site_fract_x
_atom_site_fract_y
_atom_site_fract_z
_atom_site_U_iso_or_equiv
_atom_site_adp_type
_atom_site_occupancy
_atom_site_symmetry_multiplicity
_atom_site_calc_flag
_atom_site_refinement_flags
_atom_site_disorder_assembly
_atom_site_disorder_group
C2 C 0.3637(2) 0.0953(4) 0.5696(2) 0.0280(10) Uani 1 1 d . . .
H2A H 0.3736 0.0307 0.5503 0.034 Uiso 1 1 calc R . .
H2B H 0.3339 0.0783 0.5906 0.034 Uiso 1 1 calc R . .
C1 C 0.4259(2) 0.1466(4) 0.6278(3) 0.0305(11) Uani 1 1 d . . .
H1A H 0.4237 0.1522 0.6747 0.037 Uiso 1 1 calc R . .
H1B H 0.4634 0.1048 0.6343 0.037 Uiso 1 1 calc R . .
C3 C 0.1384(3) 0.4681(4) 0.1296(3) 0.0401(13) Uani 1 1 d . . .
C10 C 0.40863(19) 0.4436(3) 0.5168(2) 0.0195(9) Uani 1 1 d . . .
C11 C 0.4613(2) 0.4309(3) 0.5837(2) 0.0236(9) Uani 1 1 d . . .
H11 H 0.4905 0.4866 0.6022 0.028 Uiso 1 1 calc R . .
C12 C 0.4724(2) 0.3365(4) 0.6247(2) 0.0249(10) Uani 1 1 d . . .
H12 H 0.5086 0.3294 0.6691 0.030 Uiso 1 1 calc R . .
C13 C 0.4291(2) 0.2557(3) 0.5981(2) 0.0219(9) Uani 1 1 d . . .
C14 C 0.37553(19) 0.2684(3) 0.5304(2) 0.0196(9) Uani 1 1 d . . .
C15 C 0.3355(2) 0.1780(3) 0.5105(2) 0.0199(9) Uani 1 1 d . . .
C16 C 0.2806(2) 0.1803(3) 0.4461(2) 0.0232(9) Uani 1 1 d . . .
H16 H 0.2532 0.1218 0.4316 0.028 Uiso 1 1 calc R . .
C17 C 0.2661(2) 0.2724(3) 0.4019(2) 0.0214(9) Uani 1 1 d . . .
H17 H 0.2284 0.2732 0.3586 0.026 Uiso 1 1 calc R . .
C18 C 0.30515(19) 0.3612(3) 0.4198(2) 0.0186(9) Uani 1 1 d . . .
C19 C 0.36283(19) 0.3615(3) 0.4867(2) 0.0185(9) Uani 1 1 d . . .
C20 C 0.3916(2) 0.6922(3) 0.5337(2) 0.0196(9) Uani 1 1 d . . .
C21 C 0.44137(19) 0.7672(3) 0.5612(2) 0.0206(9) Uani 1 1 d . . .
C22 C 0.4431(2) 0.8342(3) 0.6169(2) 0.0226(9) Uani 1 1 d . . .
H22 H 0.4755 0.8850 0.6358 0.027 Uiso 1 1 calc R . .
C23 C 0.3978(2) 0.8274(3) 0.6451(2) 0.0265(10) Uani 1 1 d . . .
C24 C 0.3483(2) 0.7535(4) 0.6151(2) 0.0262(10) Uani 1 1 d . . .
H24 H 0.3173 0.7500 0.6331 0.031 Uiso 1 1 calc R . .
C25 C 0.3436(2) 0.6845(3) 0.5591(2) 0.0221(9) Uani 1 1 d . . .
C26 C 0.4929(2) 0.7779(3) 0.5344(2) 0.0263(10) Uani 1 1 d . . .
H26A H 0.5205 0.8368 0.5586 0.039 Uiso 1 1 calc R . .
H26B H 0.4733 0.7901 0.4824 0.039 Uiso 1 1 calc R . .
H26C H 0.5179 0.7138 0.5449 0.039 Uiso 1 1 calc R . .
C27 C 0.4024(2) 0.8972(4) 0.7080(2) 0.0354(12) Uani 1 1 d . . .
H27A H 0.3676 0.9475 0.6909 0.053 Uiso 1 1 calc R . .
H27B H 0.4427 0.9346 0.7274 0.053 Uiso 1 1 calc R . .
H27C H 0.3997 0.8539 0.7458 0.053 Uiso 1 1 calc R . .
C28 C 0.2896(2) 0.6057(4) 0.5298(3) 0.0300(11) Uani 1 1 d . . .
H28A H 0.2634 0.6125 0.5560 0.045 Uiso 1 1 calc R . .
H28B H 0.3069 0.5350 0.5360 0.045 Uiso 1 1 calc R . .
H28C H 0.2638 0.6191 0.4787 0.045 Uiso 1 1 calc R . .
C30 C 0.33610(19) 0.4742(3) 0.2931(2) 0.0194(9) Uani 1 1 d . . .
C31 C 0.3343(2) 0.5513(4) 0.2428(2) 0.0261(10) Uani 1 1 d . . .
H31 H 0.3061 0.6084 0.2328 0.031 Uiso 1 1 calc R . .
C32 C 0.3740(2) 0.5437(4) 0.2078(2) 0.0280(10) Uani 1 1 d . . .
H32 H 0.3725 0.5955 0.1742 0.034 Uiso 1 1 calc R . .
C33 C 0.4159(2) 0.4594(4) 0.2224(2) 0.0281(10) Uani 1 1 d . . .
H33 H 0.4426 0.4542 0.1986 0.034 Uiso 1 1 calc R . .
C34 C 0.4183(2) 0.3822(4) 0.2727(2) 0.0258(10) Uani 1 1 d . . .
H34 H 0.4469 0.3255 0.2828 0.031 Uiso 1 1 calc R . .
C35 C 0.3783(2) 0.3894(3) 0.3075(2) 0.0217(9) Uani 1 1 d . . .
H35 H 0.3797 0.3372 0.3407 0.026 Uiso 1 1 calc R . .
O1 O 0.19840(19) 0.3755(3) 0.25228(19) 0.0543(12) Uani 1 1 d . . .
O2 O 0.1350(2) 0.2671(3) 0.1462(2) 0.0703(15) Uani 1 1 d . . .
O3 O 0.0894(3) 0.3744(5) 0.2001(4) 0.0582(19) Uani 0.60 1 d P . .
O3' O 0.2226(5) 0.3387(11) 0.1585(6) 0.075(4) Uani 0.40 1 d P A -1
F1 F 0.15599(18) 0.5594(2) 0.16089(17) 0.0585(10) Uani 1 1 d . . .
F2 F 0.0985(3) 0.4702(3) 0.0650(2) 0.117(2) Uani 1 1 d . A .
F3 F 0.1894(4) 0.4571(4) 0.1068(4) 0.074(2) Uani 0.60 1 d P A 1
F3' F 0.0764(4) 0.4829(6) 0.1382(5) 0.061(2) Uani 0.40 1 d P A -1
S1' S 0.1716(2) 0.3505(3) 0.1796(2) 0.0311(8) Uani 0.40 1 d P A -1
S1 S 0.14331(12) 0.35687(18) 0.18648(12) 0.0218(5) Uani 0.60 1 d P A 1
Te1 Te 0.397066(13) 0.58480(2) 0.455471(15) 0.02029(8) Uani 1 1 d . . .
Sb1 Sb 0.276694(13) 0.49911(2) 0.349257(16) 0.02115(8) Uani 1 1 d . A .

loop_
_atom_site_aniso_label
_atom_site_aniso_U_11
_atom_site_aniso_U_22
_atom_site_aniso_U_33
_atom_site_aniso_U_23
_atom_site_aniso_U_13
_atom_site_aniso_U_12
C2 0.032(2) 0.027(2) 0.029(2) 0.006(2) 0.015(2) 0.002(2)
C1 0.032(3) 0.027(2) 0.031(3) 0.007(2) 0.012(2) 0.006(2)
C3 0.057(4) 0.029(3) 0.021(3) 0.000(2) 0.004(2) 0.001(2)
C10 0.016(2) 0.021(2) 0.025(2) -0.0021(17) 0.0115(18) 0.0008(16)
C11 0.018(2) 0.024(2) 0.032(2) -0.0082(19) 0.014(2) 0.0004(17)
C12 0.016(2) 0.035(3) 0.020(2) -0.0046(19) 0.0047(18) 0.0038(19)
C13 0.021(2) 0.026(2) 0.022(2) 0.0002(18) 0.0115(19) 0.0068(18)
C14 0.020(2) 0.024(2) 0.021(2) -0.0040(17) 0.0133(18) 0.0006(17)
C15 0.027(2) 0.017(2) 0.023(2) -0.0001(17) 0.0174(19) -0.0011(17)
C16 0.024(2) 0.020(2) 0.028(2) -0.0039(18) 0.013(2) -0.0053(18)
C17 0.019(2) 0.023(2) 0.021(2) -0.0017(17) 0.0079(18) -0.0043(17)
C18 0.018(2) 0.021(2) 0.020(2) -0.0016(17) 0.0114(18) -0.0007(17)
C19 0.018(2) 0.021(2) 0.021(2) -0.0003(17) 0.0129(18) 0.0030(16)
C20 0.022(2) 0.017(2) 0.019(2) 0.0017(17) 0.0087(18) 0.0022(16)
C21 0.021(2) 0.018(2) 0.019(2) 0.0055(17) 0.0043(18) 0.0072(17)
C22 0.022(2) 0.020(2) 0.019(2) 0.0010(17) 0.0015(18) 0.0055(18)
C23 0.033(3) 0.025(2) 0.017(2) 0.0052(18) 0.007(2) 0.016(2)
C24 0.029(2) 0.031(2) 0.022(2) 0.0074(19) 0.014(2) 0.012(2)
C25 0.023(2) 0.023(2) 0.020(2) 0.0072(18) 0.0099(19) 0.0045(18)
C26 0.022(2) 0.025(2) 0.030(3) -0.0035(19) 0.009(2) -0.0060(18)
C27 0.041(3) 0.038(3) 0.024(3) -0.003(2) 0.010(2) 0.013(2)
C28 0.027(2) 0.033(3) 0.039(3) 0.002(2) 0.023(2) 0.001(2)
C30 0.019(2) 0.021(2) 0.017(2) -0.0032(16) 0.0061(17) -0.0057(16)
C31 0.020(2) 0.028(2) 0.027(2) 0.0028(19) 0.007(2) -0.0009(18)
C32 0.027(2) 0.033(2) 0.021(2) 0.0043(19) 0.007(2) -0.007(2)
C33 0.018(2) 0.043(3) 0.022(2) -0.008(2) 0.0068(19) -0.009(2)
C34 0.022(2) 0.029(2) 0.023(2) -0.0048(19) 0.0071(19) 0.0054(18)
C35 0.024(2) 0.023(2) 0.015(2) -0.0017(17) 0.0050(18) -0.0041(17)
O1 0.057(2) 0.042(2) 0.030(2) 0.0136(17) -0.0146(18) -0.0219(18)
O2 0.105(4) 0.026(2) 0.039(2) 0.0012(17) -0.009(2) -0.005(2)
O3 0.046(4) 0.056(4) 0.093(6) -0.006(4) 0.049(4) -0.017(3)
O3' 0.039(6) 0.127(11) 0.054(7) -0.042(7) 0.015(5) 0.015(6)
F1 0.090(3) 0.0282(17) 0.0413(19) -0.0008(14) 0.0128(18) -0.0115(16)
F2 0.177(5) 0.051(2) 0.038(2) 0.0124(18) -0.036(3) -0.028(3)
F3 0.135(6) 0.047(3) 0.095(5) 0.027(3) 0.102(5) 0.027(4)
F3' 0.047(5) 0.052(5) 0.070(6) 0.003(4) 0.012(4) 0.030(4)
S1' 0.030(2) 0.0278(17) 0.0267(19) -0.0051(13) 0.0038(18) 0.0068(17)
S1 0.0227(12) 0.0238(11) 0.0166(10) -0.0032(7) 0.0063(10) -0.0061(10)
Te1 0.02096(14) 0.01945(14) 0.02416(15) -0.00359(12) 0.01319(12) -0.00489(11)
Sb1 0.01909(15) 0.02023(14) 0.02432(16) 0.00477(12) 0.00950(12) 0.00185(11)

loop_
_atom_type_symbol
_atom_type_description
_atom_type_scat_dispersion_real
_atom_type_scat_dispersion_imag
_atom_type_scat_source
C C 0.0033 0.0016 'International Tables Vol C Tables 4.2.6.8 and 6.1.1.4'
H H 0.0000 0.0000 'International Tables Vol C Tables 4.2.6.8 and 6.1.1.4'
O O 0.0106 0.0060 'International Tables Vol C Tables 4.2.6.8 and 6.1.1.4'
F F 0.0171 0.0103 'International Tables Vol C Tables 4.2.6.8 and 6.1.1.4'
S S 0.1246 0.1234 'International Tables Vol C Tables 4.2.6.8 and 6.1.1.4'
Sb Sb -0.5866 1.5461 'International Tables Vol C Tables 4.2.6.8 and 6.1.1.4'
Te Te -0.5308 1.6751 'International Tables Vol C Tables 4.2.6.8 and 6.1.1.4'

loop_
_geom_angle_atom_site_label_1
_geom_angle_atom_site_label_2
_geom_angle_atom_site_label_3
_geom_angle
C15 C2 C1 104.9(3)
C13 C1 C2 105.2(4)
F2 C3 F1 115.8(4)
F2 C3 F3 90.2(5)
F1 C3 F3 96.6(5)
F2 C3 F3' 78.9(5)
F1 C3 F3' 87.0(5)
F3 C3 F3' 169.0(6)
F2 C3 S1' 124.5(4)
F1 C3 S1' 119.8(4)
F3 C3 S1' 83.8(4)
F3' C3 S1' 103.4(5)
F2 C3 S1 120.8(4)
F1 C3 S1 117.6(4)
F3 C3 S1 107.2(4)
F3' C3 S1 79.9(4)
S1' C3 S1 23.52(13)
C11 C10 C19 121.1(4)
C11 C10 Te1 120.4(3)
C19 C10 Te1 118.5(3)
C10 C11 C12 122.2(4)
C13 C12 C11 118.7(4)
C12 C13 C14 119.3(4)
C12 C13 C1 132.2(4)
C14 C13 C1 108.6(4)
C13 C14 C15 112.4(4)
C13 C14 C19 124.0(4)
C15 C14 C19 123.6(4)
C16 C15 C14 118.5(4)
C16 C15 C2 132.5(4)
C14 C15 C2 108.9(4)
C15 C16 C17 119.2(4)
C18 C17 C16 123.2(4)
C17 C18 C19 119.0(4)
C17 C18 Sb1 119.9(3)
C19 C18 Sb1 121.1(3)
C10 C19 C14 114.7(4)
C10 C19 C18 128.9(4)
C14 C19 C18 116.4(4)
C21 C20 C25 122.6(4)
C21 C20 Te1 115.1(3)
C25 C20 Te1 122.3(3)
C22 C21 C20 117.5(4)
C22 C21 C26 118.9(4)
C20 C21 C26 123.6(4)
C23 C22 C21 121.9(4)
C22 C23 C24 118.8(4)
C22 C23 C27 121.1(4)
C24 C23 C27 120.1(4)
C23 C24 C25 122.2(4)
C24 C25 C20 117.0(4)
C24 C25 C28 119.6(4)
C20 C25 C28 123.4(4)
C35 C30 C31 119.2(4)
C35 C30 Sb1 123.4(3)
C31 C30 Sb1 117.3(3)
C32 C31 C30 120.5(4)
C33 C32 C31 120.0(4)
C32 C33 C34 120.1(4)
C35 C34 C33 120.0(4)
C34 C35 C30 120.3(4)
S1' O1 S1 30.25(16)
S1' O1 Sb1 144.5(3)
S1 O1 Sb1 151.8(2)
S1' O2 S1 31.23(17)
S1 O3 F3' 83.1(4)
S1 O3 S1' 0.95(19)
F3' O3 S1' 82.4(4)
S1' O3' F3 83.6(6)
S1' O3' S1 2.0(2)
F3 O3' S1 82.4(4)
C3 F2 F3' 57.8(4)
C3 F3 O3' 95.4(5)
C3 F3 S1' 54.6(3)
O3' F3 S1' 40.8(4)
C3 F3' F2 43.3(3)
C3 F3' O3 95.9(5)
F2 F3' O3 119.7(5)
C3 F3' S1 55.5(3)
F2 F3' S1 84.6(3)
O3 F3' S1 40.6(3)
S1 S1' O2 76.2(5)
S1 S1' O1 78.3(5)
O2 S1' O1 128.6(4)
S1 S1' O3' 174.2(7)
O2 S1' O3' 100.8(6)
O1 S1' O3' 107.3(5)
S1 S1' C3 79.4(4)
O2 S1' C3 110.2(3)
O1 S1' C3 108.0(3)
O3' S1' C3 97.2(6)
S1 S1' O3 1.8(4)
O2 S1' O3 77.9(4)
O1 S1' O3 77.7(3)
O3' S1' O3 174.1(6)
C3 S1' O3 78.0(3)
S1 S1' F3 120.7(5)
O2 S1' F3 114.0(4)
O1 S1' F3 117.5(3)
O3' S1' F3 55.6(6)
C3 S1' F3 41.6(3)
O3 S1' F3 119.4(3)
S1' S1 O2 72.6(5)
S1' S1 O3 177.2(5)
O2 S1 O3 110.0(4)
S1' S1 O1 71.4(4)
O2 S1 O1 122.9(3)
O3 S1 O1 107.6(4)
S1' S1 C3 77.1(4)
O2 S1 C3 108.2(3)
O3 S1 C3 100.8(4)
O1 S1 C3 105.1(3)
S1' S1 F3' 121.7(5)
O2 S1 F3' 117.1(3)
O3 S1 F3' 56.3(4)
O1 S1 F3' 119.3(3)
C3 S1 F3' 44.6(3)
S1' S1 O3' 3.8(5)
O2 S1 O3' 70.7(4)
O3 S1 O3' 175.5(5)
O1 S1 O3' 75.1(3)
C3 S1 O3' 74.9(4)
F3' S1 O3' 119.2(5)
C10 Te1 C20 97.49(15)
C10 Te1 Sb1 87.80(11)
C20 Te1 Sb1 116.53(11)
C30 Sb1 C18 98.67(15)
C30 Sb1 O1 84.51(15)
C18 Sb1 O1 86.06(13)
C30 Sb1 Te1 79.74(10)
C18 Sb1 Te1 83.51(11)
O1 Sb1 Te1 159.54(10)

loop_
_geom_bond_atom_site_label_1
_geom_bond_atom_site_label_2
_geom_bond_distance
C2 C15 1.505(6)
C2 C1 1.550(6)
C1 C13 1.512(6)
C3 F2 1.232(6)
C3 F1 1.289(6)
C3 F3 1.439(8)
C3 F3' 1.520(10)
C3 S1' 1.768(6)
C3 S1 1.783(5)
C10 C11 1.383(6)
C10 C19 1.412(6)
C10 Te1 2.116(4)
C11 C12 1.407(6)
C12 C13 1.361(6)
C13 C14 1.402(6)
C14 C15 1.408(6)
C14 C19 1.420(6)
C15 C16 1.369(6)
C16 C17 1.411(6)
C17 C18 1.380(6)
C18 C19 1.430(6)
C18 Sb1 2.160(4)
C20 C21 1.401(6)
C20 C25 1.403(6)
C20 Te1 2.123(4)
C21 C22 1.394(6)
C21 C26 1.506(6)
C22 C23 1.385(6)
C23 C24 1.391(7)
C23 C27 1.511(6)
C24 C25 1.394(6)
C25 C28 1.498(6)
C30 C35 1.386(6)
C30 C31 1.392(6)
C30 Sb1 2.139(4)
C31 C32 1.378(6)
C32 C33 1.375(7)
C33 C34 1.388(6)
C34 C35 1.380(6)
O1 S1' 1.362(5)
O1 S1 1.407(4)
O1 Sb1 2.543(3)
O2 S1' 1.332(5)
O2 S1 1.356(5)
O3 S1 1.396(6)
O3 F3' 1.787(11)
O3 S1' 2.120(7)
O3' S1' 1.417(11)
O3' F3 1.791(15)
O3' S1 2.138(10)
F2 F3' 1.763(11)
F3 S1' 2.156(7)
F3' S1 2.131(8)
S1' S1 0.724(3)
Te1 Sb1 2.8856(4)
